data_1552042
loop_
_publ_author_name
'Yang Li'
'Ying Li'
'Baomin Wang'
'Yi Luo'
'Dawei Yang'
'Peng Tong'
'Jinfeng Zhao'
'Lun Luo'
'Yuhan Zhou'
'Si Chen'
'Fang Cheng'
'Jingping Qu'

_publ_section_title
;
 Ammonia formation by a thiolate-bridged diiron amide complex as a
 nitrogenase mimic
;
_journal_name_full 'Nature Chemistry'
_journal_page_first 320
_journal_page_last 326
_journal_paper_doi 10.1038/nchem.1594
_journal_volume 5
_journal_year 2013
_chemical_formula_sum 'C27 H38 F6 Fe2 N2 P S2'
_chemical_formula_weight 711.38
_space_group_IT_number 14
_space_group_name_Hall '-P 2yn'
_space_group_name_H-M_alt 'P 1 21/n 1'
_symmetry_cell_setting monoclinic
_symmetry_space_group_name_H-M 'P 1 21/n 1'
_atom_sites_solution_hydrogens geom
_atom_sites_solution_primary direct
_atom_sites_solution_secondary difmap
_cell_angle_alpha 90.00
_cell_angle_beta 105.2390(10)
_cell_angle_gamma 90.00
_cell_formula_units_Z 4
_cell_length_a 11.8105(15)
_cell_length_b 21.889(3)
_cell_length_c 12.4062(16)
_cell_measurement_temperature 293(2)
_cell_volume 3094.5(7)
_computing_cell_refinement 'Bruker SMART'
_computing_data_collection 'Bruker SMART'
_computing_data_reduction 'Bruker SMART'
_computing_molecular_graphics 'Bruker SHELXTL'
_computing_publication_material 'Bruker SHELXTL'
_computing_structure_refinement 'Bruker SHELXTL'
_computing_structure_solution 'Bruker SHELXTL'
_diffrn_ambient_temperature 293(2)
_diffrn_measured_fraction_theta_full 0.989
_diffrn_measured_fraction_theta_max 0.989
_diffrn_measurement_device_type 'CCD area detector'
_diffrn_measurement_method 'phi and omega scans'
_diffrn_radiation_monochromator graphite
_diffrn_radiation_source 'fine-focus sealed tube'
_diffrn_radiation_type MoK\a
_diffrn_radiation_wavelength 0.71073
_diffrn_reflns_av_R_equivalents 0.0271
_diffrn_reflns_av_sigmaI/netI 0.0314
_diffrn_reflns_limit_h_max 13
_diffrn_reflns_limit_h_min -13
_diffrn_reflns_limit_k_max 21
_diffrn_reflns_limit_k_min -26
_diffrn_reflns_limit_l_max 14
_diffrn_reflns_limit_l_min -14
_diffrn_reflns_number 14352
_diffrn_reflns_theta_full 25.00
_diffrn_reflns_theta_max 25.00
_diffrn_reflns_theta_min 2.12
_exptl_absorpt_coefficient_mu 1.181
_exptl_absorpt_correction_T_max 0.8155
_exptl_absorpt_correction_T_min 0.7410
_exptl_absorpt_correction_type empirical
_exptl_absorpt_process_details SADABS
_exptl_crystal_density_diffrn 1.527
_exptl_crystal_density_method 'not measured'
_exptl_crystal_F_000 1468
_exptl_crystal_size_max 0.27
_exptl_crystal_size_mid 0.24
_exptl_crystal_size_min 0.18
_refine_diff_density_max 0.696
_refine_diff_density_min -0.369
_refine_diff_density_rms 0.067
_refine_ls_extinction_coef 0.0032(5)
_refine_ls_extinction_expression Fc^*^=kFc[1+0.001xFc^2^\l^3^/sin(2\q)]^-1/4^
_refine_ls_extinction_method SHELXL
_refine_ls_goodness_of_fit_ref 1.059
_refine_ls_hydrogen_treatment 'riding mode'
_refine_ls_matrix_type full
_refine_ls_number_parameters 364
_refine_ls_number_reflns 5379
_refine_ls_number_restraints 0
_refine_ls_restrained_S_all 1.059
_refine_ls_R_factor_all 0.0490
_refine_ls_R_factor_gt 0.0409
_refine_ls_shift/su_max 0.000
_refine_ls_shift/su_mean 0.000
_refine_ls_structure_factor_coef Fsqd
_refine_ls_weighting_details 'calc w=1/[\s^2^(Fo^2^)+(0.0756P)^2^+1.5712P] where P=(Fo^2^+2Fc^2^)/3'
_refine_ls_weighting_scheme calc
_refine_ls_wR_factor_gt 0.1198
_refine_ls_wR_factor_ref 0.1254
_reflns_number_gt 4554
_reflns_number_total 5379
_reflns_threshold_expression >2sigma(I)
_cod_data_source_file nchem.1594-s5.cif
_cod_data_source_block 1
_cod_original_sg_symbol_H-M P21/n
_cod_database_code 1552042

loop_
_symmetry_equiv_pos_as_xyz
'x, y, z'
'-x+1/2, y+1/2, -z+1/2'
'-x, -y, -z'
'x-1/2, -y-1/2, z-1/2'

loop_
_atom_site_label
_atom_site_type_symbol
_atom_site_fract_x
_atom_site_fract_y
_atom_site_fract_z
_atom_site_U_iso_or_equiv
_atom_site_adp_type
_atom_site_occupancy
_atom_site_symmetry_multiplicity
_atom_site_calc_flag
_atom_site_refinement_flags
_atom_site_disorder_assembly
_atom_site_disorder_group
Fe1 Fe 0.68190(3) 0.135661(18) 0.32518(3) 0.03220(15) Uani 1 1 d . . .
Fe2 Fe 0.80288(4) 0.06739(2) 0.15839(3) 0.04078(16) Uani 1 1 d . . .
S1 S 0.62510(7) 0.05308(3) 0.20151(6) 0.0405(2) Uani 1 1 d . . .
S2 S 0.85243(6) 0.07640(3) 0.35111(6) 0.0358(2) Uani 1 1 d . . .
P1 P 1.08982(11) 0.25897(6) 0.29380(11) 0.0779(4) Uani 1 1 d . . .
N1 N 0.7209(2) 0.17934(11) 0.2094(2) 0.0418(6) Uani 1 1 d . . .
N2 N 0.7710(3) 0.14866(12) 0.1445(2) 0.0469(7) Uani 1 1 d . . .
H2A H 0.7902 0.1681 0.0917 0.056 Uiso 1 1 calc R . .
C1 C 0.5537(3) 0.19443(15) 0.3653(3) 0.0472(8) Uani 1 1 d . . .
C2 C 0.6667(3) 0.20988(15) 0.4334(3) 0.0474(8) Uani 1 1 d . . .
C3 C 0.7126(3) 0.15724(15) 0.4966(2) 0.0424(7) Uani 1 1 d . . .
C4 C 0.6277(3) 0.11002(14) 0.4691(2) 0.0421(7) Uani 1 1 d . . .
C5 C 0.5299(3) 0.13286(15) 0.3858(3) 0.0446(7) Uani 1 1 d . . .
C6 C 0.4664(4) 0.2367(2) 0.2900(4) 0.0778(13) Uani 1 1 d . . .
H6A H 0.4205 0.2569 0.3327 0.117 Uiso 1 1 calc R . .
H6B H 0.4156 0.2134 0.2311 0.117 Uiso 1 1 calc R . .
H6C H 0.5077 0.2666 0.2583 0.117 Uiso 1 1 calc R . .
C7 C 0.7247(5) 0.27122(17) 0.4503(4) 0.0804(13) Uani 1 1 d . . .
H7A H 0.6984 0.2935 0.5059 0.121 Uiso 1 1 calc R . .
H7B H 0.7046 0.2935 0.3812 0.121 Uiso 1 1 calc R . .
H7C H 0.8083 0.2661 0.4747 0.121 Uiso 1 1 calc R . .
C8 C 0.8275(4) 0.1539(2) 0.5835(3) 0.0696(12) Uani 1 1 d . . .
H8A H 0.8168 0.1661 0.6545 0.104 Uiso 1 1 calc R . .
H8B H 0.8830 0.1806 0.5633 0.104 Uiso 1 1 calc R . .
H8C H 0.8565 0.1127 0.5886 0.104 Uiso 1 1 calc R . .
C9 C 0.6324(4) 0.05167(17) 0.5332(3) 0.0628(10) Uani 1 1 d . . .
H9A H 0.5992 0.0581 0.5951 0.094 Uiso 1 1 calc R . .
H9B H 0.7125 0.0388 0.5604 0.094 Uiso 1 1 calc R . .
H9C H 0.5884 0.0207 0.4850 0.094 Uiso 1 1 calc R . .
C10 C 0.4182(3) 0.0993(2) 0.3351(4) 0.0742(12) Uani 1 1 d . . .
H10A H 0.3638 0.1060 0.3795 0.111 Uiso 1 1 calc R . .
H10B H 0.4342 0.0564 0.3328 0.111 Uiso 1 1 calc R . .
H10C H 0.3848 0.1140 0.2607 0.111 Uiso 1 1 calc R . .
C11 C 0.7890(3) 0.03731(17) -0.0058(3) 0.0559(9) Uani 1 1 d . . .
C12 C 0.8963(4) 0.07057(19) 0.0375(3) 0.0611(10) Uani 1 1 d . . .
C13 C 0.9617(4) 0.0370(2) 0.1348(3) 0.0728(13) Uani 1 1 d . . .
C14 C 0.8965(4) -0.0151(2) 0.1470(3) 0.0694(13) Uani 1 1 d . . .
C15 C 0.7915(4) -0.01525(16) 0.0614(3) 0.0587(10) Uani 1 1 d . . .
C16 C 0.6933(4) 0.0538(2) -0.1068(3) 0.0785(14) Uani 1 1 d . . .
H16A H 0.7070 0.0341 -0.1713 0.118 Uiso 1 1 calc R . .
H16B H 0.6921 0.0973 -0.1172 0.118 Uiso 1 1 calc R . .
H16C H 0.6192 0.0407 -0.0967 0.118 Uiso 1 1 calc R . .
C17 C 0.9351(5) 0.1275(2) -0.0090(4) 0.0977(17) Uani 1 1 d . . .
H17A H 0.9916 0.1174 -0.0494 0.147 Uiso 1 1 calc R . .
H17B H 0.9701 0.1549 0.0511 0.147 Uiso 1 1 calc R . .
H17C H 0.8686 0.1470 -0.0585 0.147 Uiso 1 1 calc R . .
C18 C 1.0816(4) 0.0554(3) 0.2035(4) 0.118(2) Uani 1 1 d . . .
H18A H 1.1403 0.0351 0.1757 0.177 Uiso 1 1 calc R . .
H18B H 1.0906 0.0441 0.2800 0.177 Uiso 1 1 calc R . .
H18C H 1.0906 0.0988 0.1986 0.177 Uiso 1 1 calc R . .
C19 C 0.9385(6) -0.0643(2) 0.2338(4) 0.116(3) Uani 1 1 d . . .
H19A H 0.9866 -0.0928 0.2072 0.175 Uiso 1 1 calc R . .
H19B H 0.8721 -0.0852 0.2472 0.175 Uiso 1 1 calc R . .
H19C H 0.9834 -0.0460 0.3020 0.175 Uiso 1 1 calc R . .
C20 C 0.6976(5) -0.06313(19) 0.0412(4) 0.0876(15) Uani 1 1 d . . .
H20A H 0.7157 -0.0948 -0.0053 0.131 Uiso 1 1 calc R . .
H20B H 0.6234 -0.0450 0.0046 0.131 Uiso 1 1 calc R . .
H20C H 0.6935 -0.0803 0.1113 0.131 Uiso 1 1 calc R . .
C21 C 0.6785(3) -0.00596(13) 0.3009(3) 0.0406(7) Uani 1 1 d . . .
C22 C 0.7874(3) 0.00578(13) 0.3741(2) 0.0376(7) Uani 1 1 d . . .
C23 C 0.8385(3) -0.03689(15) 0.4551(3) 0.0485(8) Uani 1 1 d . . .
H23A H 0.9108 -0.0288 0.5049 0.058 Uiso 1 1 calc R . .
C24 C 0.7814(4) -0.09167(17) 0.4613(3) 0.0615(10) Uani 1 1 d . . .
H24A H 0.8158 -0.1205 0.5151 0.074 Uiso 1 1 calc R . .
C25 C 0.6737(4) -0.10353(16) 0.3881(3) 0.0636(10) Uani 1 1 d . . .
H25A H 0.6359 -0.1403 0.3927 0.076 Uiso 1 1 calc R . .
C26 C 0.6211(3) -0.06060(15) 0.3072(3) 0.0544(9) Uani 1 1 d . . .
H26A H 0.5483 -0.0685 0.2581 0.065 Uiso 1 1 calc R . .
C27 C 0.7043(4) 0.24454(16) 0.1792(4) 0.0656(11) Uani 1 1 d . . .
H27A H 0.7333 0.2525 0.1151 0.098 Uiso 1 1 calc R . .
H27B H 0.7466 0.2691 0.2408 0.098 Uiso 1 1 calc R . .
H27C H 0.6223 0.2544 0.1620 0.098 Uiso 1 1 calc R . .
F6 F 0.9874(4) 0.2491(2) 0.1872(4) 0.1649(18) Uani 1 1 d . . .
F5 F 1.1652(4) 0.2169(3) 0.2388(5) 0.209(3) Uani 1 1 d . . .
F4 F 1.1344(6) 0.3142(2) 0.2398(4) 0.206(3) Uani 1 1 d . . .
F3 F 1.0138(4) 0.30427(19) 0.3379(4) 0.1727(18) Uani 1 1 d . . .
F2 F 1.1925(4) 0.2693(3) 0.3981(4) 0.206(2) Uani 1 1 d . . .
F1 F 1.0418(6) 0.2052(2) 0.3471(6) 0.219(3) Uani 1 1 d . . .

loop_
_atom_site_aniso_label
_atom_site_aniso_U_11
_atom_site_aniso_U_22
_atom_site_aniso_U_33
_atom_site_aniso_U_23
_atom_site_aniso_U_13
_atom_site_aniso_U_12
Fe1 0.0336(3) 0.0267(2) 0.0342(2) 0.00193(15) 0.00527(18) 0.00215(15)
Fe2 0.0438(3) 0.0430(3) 0.0327(3) -0.00215(17) 0.00499(19) 0.01206(19)
S1 0.0368(4) 0.0372(4) 0.0388(4) -0.0018(3) -0.0054(3) 0.0045(3)
S2 0.0316(4) 0.0357(4) 0.0355(4) -0.0023(3) 0.0008(3) 0.0016(3)
P1 0.0641(7) 0.0700(8) 0.0930(9) -0.0034(6) 0.0091(6) -0.0051(6)
N1 0.0472(15) 0.0345(14) 0.0446(14) 0.0057(11) 0.0136(12) 0.0052(11)
N2 0.0544(17) 0.0449(16) 0.0455(15) 0.0095(12) 0.0203(13) 0.0073(12)
C1 0.0468(19) 0.051(2) 0.0452(17) 0.0036(15) 0.0155(14) 0.0186(15)
C2 0.060(2) 0.0364(17) 0.0474(17) -0.0075(14) 0.0171(15) 0.0061(15)
C3 0.0477(19) 0.0430(18) 0.0347(15) -0.0103(13) 0.0075(13) 0.0039(14)
C4 0.0495(19) 0.0409(18) 0.0378(15) 0.0017(13) 0.0149(14) 0.0040(14)
C5 0.0359(17) 0.056(2) 0.0452(17) -0.0006(15) 0.0157(14) 0.0018(14)
C6 0.067(3) 0.080(3) 0.086(3) 0.027(2) 0.020(2) 0.038(2)
C7 0.112(4) 0.042(2) 0.086(3) -0.019(2) 0.022(3) -0.010(2)
C8 0.061(3) 0.088(3) 0.048(2) -0.018(2) -0.0065(18) 0.004(2)
C9 0.086(3) 0.054(2) 0.054(2) 0.0139(17) 0.029(2) 0.0002(19)
C10 0.043(2) 0.104(3) 0.076(3) -0.004(2) 0.0151(19) -0.018(2)
C11 0.072(3) 0.054(2) 0.0351(16) -0.0072(15) 0.0027(16) 0.0215(18)
C12 0.064(2) 0.081(3) 0.0444(19) -0.0115(18) 0.0239(18) 0.010(2)
C13 0.058(2) 0.111(4) 0.046(2) -0.024(2) 0.0081(18) 0.035(2)
C14 0.089(3) 0.074(3) 0.0391(18) -0.0087(18) 0.0051(19) 0.050(2)
C15 0.082(3) 0.045(2) 0.0457(18) -0.0100(16) 0.0114(18) 0.0222(18)
C16 0.101(3) 0.074(3) 0.044(2) -0.0058(19) -0.011(2) 0.026(2)
C17 0.126(5) 0.103(4) 0.090(3) -0.019(3) 0.074(3) -0.019(3)
C18 0.050(3) 0.211(7) 0.086(3) -0.054(4) 0.005(2) 0.029(3)
C19 0.178(6) 0.116(4) 0.049(2) 0.010(2) 0.020(3) 0.112(4)
C20 0.135(5) 0.049(2) 0.074(3) -0.018(2) 0.020(3) 0.004(3)
C21 0.0415(17) 0.0318(16) 0.0434(16) -0.0013(13) 0.0022(13) 0.0028(12)
C22 0.0409(17) 0.0314(15) 0.0380(15) 0.0003(12) 0.0062(13) 0.0048(12)
C23 0.0485(19) 0.0432(19) 0.0491(18) 0.0081(15) 0.0045(15) 0.0116(14)
C24 0.074(3) 0.042(2) 0.067(2) 0.0183(17) 0.015(2) 0.0173(18)
C25 0.080(3) 0.0297(18) 0.082(3) 0.0032(17) 0.021(2) -0.0034(17)
C26 0.054(2) 0.0377(18) 0.065(2) -0.0056(16) 0.0055(17) -0.0041(15)
C27 0.086(3) 0.038(2) 0.080(3) 0.0170(18) 0.036(2) 0.0101(18)
F6 0.107(3) 0.180(4) 0.172(4) -0.050(3) -0.028(3) -0.003(3)
F5 0.103(3) 0.232(5) 0.281(6) -0.128(5) 0.031(3) 0.022(3)
F4 0.322(7) 0.173(4) 0.152(4) -0.031(3) 0.113(4) -0.137(5)
F3 0.186(4) 0.133(3) 0.226(5) -0.040(3) 0.101(4) 0.024(3)
F2 0.143(4) 0.325(7) 0.109(3) -0.005(4) -0.040(3) -0.029(4)
F1 0.248(6) 0.120(3) 0.291(6) 0.085(4) 0.075(5) -0.034(4)

loop_
_atom_type_symbol
_atom_type_description
_atom_type_scat_dispersion_real
_atom_type_scat_dispersion_imag
_atom_type_scat_source
C C 0.0033 0.0016 'International Tables Vol C Tables 4.2.6.8 and 6.1.1.4'
H H 0.0000 0.0000 'International Tables Vol C Tables 4.2.6.8 and 6.1.1.4'
N N 0.0061 0.0033 'International Tables Vol C Tables 4.2.6.8 and 6.1.1.4'
F F 0.0171 0.0103 'International Tables Vol C Tables 4.2.6.8 and 6.1.1.4'
P P 0.1023 0.0942 'International Tables Vol C Tables 4.2.6.8 and 6.1.1.4'
S S 0.1246 0.1234 'International Tables Vol C Tables 4.2.6.8 and 6.1.1.4'
Fe Fe 0.3463 0.8444 'International Tables Vol C Tables 4.2.6.8 and 6.1.1.4'

loop_
_geom_angle_atom_site_label_1
_geom_angle_atom_site_label_2
_geom_angle_atom_site_label_3
_geom_angle
_geom_angle_site_symmetry_1
_geom_angle_site_symmetry_3
N1 Fe1 C3 130.00(12) . .
N1 Fe1 C5 133.26(12) . .
C3 Fe1 C5 65.62(13) . .
N1 Fe1 C4 164.69(11) . .
C3 Fe1 C4 39.07(13) . .
C5 Fe1 C4 39.16(12) . .
N1 Fe1 C1 101.65(12) . .
C3 Fe1 C1 64.99(12) . .
C5 Fe1 C1 38.71(13) . .
C4 Fe1 C1 64.93(12) . .
N1 Fe1 C2 99.81(12) . .
C3 Fe1 C2 38.91(12) . .
C5 Fe1 C2 65.30(13) . .
C4 Fe1 C2 65.22(12) . .
C1 Fe1 C2 38.68(13) . .
N1 Fe1 S2 90.70(8) . .
C3 Fe1 S2 94.10(9) . .
C5 Fe1 S2 135.34(9) . .
C4 Fe1 S2 100.14(9) . .
C1 Fe1 S2 159.05(9) . .
C2 Fe1 S2 122.90(10) . .
N1 Fe1 S1 88.72(8) . .
C3 Fe1 S1 140.52(9) . .
C5 Fe1 S1 94.95(9) . .
C4 Fe1 S1 104.36(9) . .
C1 Fe1 S1 121.00(10) . .
C2 Fe1 S1 159.08(10) . .
S2 Fe1 S1 75.63(3) . .
N2 Fe2 C13 118.14(19) . .
N2 Fe2 C12 91.99(14) . .
C13 Fe2 C12 40.75(16) . .
N2 Fe2 C11 104.64(13) . .
C13 Fe2 C11 66.92(15) . .
C12 Fe2 C11 40.13(16) . .
N2 Fe2 C14 156.49(18) . .
C13 Fe2 C14 38.85(19) . .
C12 Fe2 C14 66.44(17) . .
C11 Fe2 C14 65.33(13) . .
N2 Fe2 C15 141.92(13) . .
C13 Fe2 C15 65.13(18) . .
C12 Fe2 C15 66.02(16) . .
C11 Fe2 C15 38.80(15) . .
C14 Fe2 C15 38.12(15) . .
N2 Fe2 S2 90.26(9) . .
C13 Fe2 S2 100.36(11) . .
C12 Fe2 S2 134.62(12) . .
C11 Fe2 S2 163.68(10) . .
C14 Fe2 S2 98.36(10) . .
C15 Fe2 S2 127.51(10) . .
N2 Fe2 S1 88.67(9) . .
C13 Fe2 S1 153.17(17) . .
C12 Fe2 S1 148.54(12) . .
C11 Fe2 S1 109.62(12) . .
C14 Fe2 S1 114.55(16) . .
C15 Fe2 S1 95.05(12) . .
S2 Fe2 S1 76.81(3) . .
C21 S1 Fe2 94.61(11) . .
C21 S1 Fe1 96.74(10) . .
Fe2 S1 Fe1 85.78(3) . .
C22 S2 Fe2 95.11(10) . .
C22 S2 Fe1 96.37(10) . .
Fe2 S2 Fe1 86.02(3) . .
F1 P1 F3 91.4(3) . .
F1 P1 F2 92.8(3) . .
F3 P1 F2 90.6(3) . .
F1 P1 F4 178.1(4) . .
F3 P1 F4 86.9(3) . .
F2 P1 F4 88.1(3) . .
F1 P1 F6 88.1(3) . .
F3 P1 F6 89.7(3) . .
F2 P1 F6 179.0(3) . .
F4 P1 F6 91.0(3) . .
F1 P1 F5 93.1(4) . .
F3 P1 F5 174.5(3) . .
F2 P1 F5 92.3(3) . .
F4 P1 F5 88.5(3) . .
F6 P1 F5 87.2(3) . .
N2 N1 C27 113.1(3) . .
N2 N1 Fe1 116.9(2) . .
C27 N1 Fe1 130.0(2) . .
N1 N2 Fe2 124.2(2) . .
N1 N2 H2A 117.9 . .
Fe2 N2 H2A 117.9 . .
C5 C1 C2 108.7(3) . .
C5 C1 C6 124.0(3) . .
C2 C1 C6 127.1(3) . .
C5 C1 Fe1 69.87(17) . .
C2 C1 Fe1 70.74(17) . .
C6 C1 Fe1 129.2(3) . .
C1 C2 C3 107.4(3) . .
C1 C2 C7 128.4(3) . .
C3 C2 C7 123.8(3) . .
C1 C2 Fe1 70.58(18) . .
C3 C2 Fe1 69.41(17) . .
C7 C2 Fe1 131.1(3) . .
C4 C3 C2 108.4(3) . .
C4 C3 C8 126.0(3) . .
C2 C3 C8 125.5(3) . .
C4 C3 Fe1 70.82(17) . .
C2 C3 Fe1 71.68(18) . .
C8 C3 Fe1 126.6(3) . .
C3 C4 C5 107.9(3) . .
C3 C4 C9 124.7(3) . .
C5 C4 C9 126.4(3) . .
C3 C4 Fe1 70.11(18) . .
C5 C4 Fe1 70.34(17) . .
C9 C4 Fe1 134.0(2) . .
C1 C5 C4 107.7(3) . .
C1 C5 C10 126.0(3) . .
C4 C5 C10 126.2(3) . .
C1 C5 Fe1 71.42(18) . .
C4 C5 Fe1 70.49(18) . .
C10 C5 Fe1 126.8(3) . .
C1 C6 H6A 109.5 . .
C1 C6 H6B 109.5 . .
H6A C6 H6B 109.5 . .
C1 C6 H6C 109.5 . .
H6A C6 H6C 109.5 . .
H6B C6 H6C 109.5 . .
C2 C7 H7A 109.5 . .
C2 C7 H7B 109.5 . .
H7A C7 H7B 109.5 . .
C2 C7 H7C 109.5 . .
H7A C7 H7C 109.5 . .
H7B C7 H7C 109.5 . .
C3 C8 H8A 109.5 . .
C3 C8 H8B 109.5 . .
H8A C8 H8B 109.5 . .
C3 C8 H8C 109.5 . .
H8A C8 H8C 109.5 . .
H8B C8 H8C 109.5 . .
C4 C9 H9A 109.5 . .
C4 C9 H9B 109.5 . .
H9A C9 H9B 109.5 . .
C4 C9 H9C 109.5 . .
H9A C9 H9C 109.5 . .
H9B C9 H9C 109.5 . .
C5 C10 H10A 109.5 . .
C5 C10 H10B 109.5 . .
H10A C10 H10B 109.5 . .
C5 C10 H10C 109.5 . .
H10A C10 H10C 109.5 . .
H10B C10 H10C 109.5 . .
C15 C11 C12 108.1(3) . .
C15 C11 C16 125.8(4) . .
C12 C11 C16 126.1(4) . .
C15 C11 Fe2 72.53(19) . .
C12 C11 Fe2 69.10(18) . .
C16 C11 Fe2 125.8(3) . .
C11 C12 C13 106.1(4) . .
C11 C12 C17 127.4(4) . .
C13 C12 C17 126.4(5) . .
C11 C12 Fe2 70.8(2) . .
C13 C12 Fe2 69.5(2) . .
C17 C12 Fe2 125.4(3) . .
C14 C13 C12 108.3(4) . .
C14 C13 C18 128.2(5) . .
C12 C13 C18 123.4(5) . .
C14 C13 Fe2 72.9(2) . .
C12 C13 Fe2 69.7(2) . .
C18 C13 Fe2 125.7(3) . .
C13 C14 C15 108.7(4) . .
C13 C14 C19 124.6(5) . .
C15 C14 C19 126.6(5) . .
C13 C14 Fe2 68.3(2) . .
C15 C14 Fe2 71.56(19) . .
C19 C14 Fe2 129.2(3) . .
C14 C15 C11 108.7(4) . .
C14 C15 C20 126.6(4) . .
C11 C15 C20 124.7(4) . .
C14 C15 Fe2 70.3(2) . .
C11 C15 Fe2 68.67(19) . .
C20 C15 Fe2 127.9(3) . .
C11 C16 H16A 109.5 . .
C11 C16 H16B 109.5 . .
H16A C16 H16B 109.5 . .
C11 C16 H16C 109.5 . .
H16A C16 H16C 109.5 . .
H16B C16 H16C 109.5 . .
C12 C17 H17A 109.5 . .
C12 C17 H17B 109.5 . .
H17A C17 H17B 109.5 . .
C12 C17 H17C 109.5 . .
H17A C17 H17C 109.5 . .
H17B C17 H17C 109.5 . .
C13 C18 H18A 109.5 . .
C13 C18 H18B 109.5 . .
H18A C18 H18B 109.5 . .
C13 C18 H18C 109.5 . .
H18A C18 H18C 109.5 . .
H18B C18 H18C 109.5 . .
C14 C19 H19A 109.5 . .
C14 C19 H19B 109.5 . .
H19A C19 H19B 109.5 . .
C14 C19 H19C 109.5 . .
H19A C19 H19C 109.5 . .
H19B C19 H19C 109.5 . .
C15 C20 H20A 109.5 . .
C15 C20 H20B 109.5 . .
H20A C20 H20B 109.5 . .
C15 C20 H20C 109.5 . .
H20A C20 H20C 109.5 . .
H20B C20 H20C 109.5 . .
C26 C21 C22 120.3(3) . .
C26 C21 S1 125.1(2) . .
C22 C21 S1 114.6(2) . .
C23 C22 C21 120.0(3) . .
C23 C22 S2 125.1(2) . .
C21 C22 S2 114.8(2) . .
C22 C23 C24 119.7(3) . .
C22 C23 H23A 120.1 . .
C24 C23 H23A 120.1 . .
C25 C24 C23 120.2(3) . .
C25 C24 H24A 119.9 . .
C23 C24 H24A 119.9 . .
C24 C25 C26 120.4(3) . .
C24 C25 H25A 119.8 . .
C26 C25 H25A 119.8 . .
C21 C26 C25 119.3(3) . .
C21 C26 H26A 120.4 . .
C25 C26 H26A 120.4 . .
N1 C27 H27A 109.5 . .
N1 C27 H27B 109.5 . .
H27A C27 H27B 109.5 . .
N1 C27 H27C 109.5 . .
H27A C27 H27C 109.5 . .
H27B C27 H27C 109.5 . .

loop_
_geom_bond_atom_site_label_1
_geom_bond_atom_site_label_2
_geom_bond_distance
_geom_bond_site_symmetry_2
Fe1 N1 1.881(2) .
Fe1 C3 2.115(3) .
Fe1 C5 2.122(3) .
Fe1 C4 2.124(3) .
Fe1 C1 2.143(3) .
Fe1 C2 2.145(3) .
Fe1 S2 2.3456(8) .
Fe1 S1 2.3518(9) .
Fe2 N2 1.817(3) .
Fe2 C13 2.082(4) .
Fe2 C12 2.084(4) .
Fe2 C11 2.106(3) .
Fe2 C14 2.141(3) .
Fe2 C15 2.157(3) .
Fe2 S2 2.3156(9) .
Fe2 S1 2.3203(10) .
S1 C21 1.783(3) .
S2 C22 1.782(3) .
P1 F1 1.530(4) .
P1 F3 1.532(4) .
P1 F2 1.540(4) .
P1 F4 1.541(4) .
P1 F6 1.554(4) .
P1 F5 1.558(4) .
N1 N2 1.304(4) .
N1 C27 1.475(4) .
N2 H2A 0.8600 .
C1 C5 1.414(5) .
C1 C2 1.420(5) .
C1 C6 1.512(5) .
C2 C3 1.419(5) .
C2 C7 1.497(5) .
C3 C4 1.418(5) .
C3 C8 1.497(5) .
C4 C5 1.423(4) .
C4 C9 1.498(5) .
C5 C10 1.496(5) .
C6 H6A 0.9600 .
C6 H6B 0.9600 .
C6 H6C 0.9600 .
C7 H7A 0.9600 .
C7 H7B 0.9600 .
C7 H7C 0.9600 .
C8 H8A 0.9600 .
C8 H8B 0.9600 .
C8 H8C 0.9600 .
C9 H9A 0.9600 .
C9 H9B 0.9600 .
C9 H9C 0.9600 .
C10 H10A 0.9600 .
C10 H10B 0.9600 .
C10 H10C 0.9600 .
C11 C15 1.417(5) .
C11 C12 1.438(6) .
C11 C16 1.494(5) .
C12 C13 1.451(6) .
C12 C17 1.496(6) .
C13 C14 1.406(7) .
C13 C18 1.504(6) .
C14 C15 1.404(6) .
C14 C19 1.511(6) .
C15 C20 1.499(6) .
C16 H16A 0.9600 .
C16 H16B 0.9600 .
C16 H16C 0.9600 .
C17 H17A 0.9600 .
C17 H17B 0.9600 .
C17 H17C 0.9600 .
C18 H18A 0.9600 .
C18 H18B 0.9600 .
C18 H18C 0.9600 .
C19 H19A 0.9600 .
C19 H19B 0.9600 .
C19 H19C 0.9600 .
C20 H20A 0.9600 .
C20 H20B 0.9600 .
C20 H20C 0.9600 .
C21 C26 1.387(4) .
C21 C22 1.390(4) .
C22 C23 1.388(4) .
C23 C24 1.388(5) .
C23 H23A 0.9300 .
C24 C25 1.379(5) .
C24 H24A 0.9300 .
C25 C26 1.396(5) .
C25 H25A 0.9300 .
C26 H26A 0.9300 .
C27 H27A 0.9600 .
C27 H27B 0.9600 .
C27 H27C 0.9600 .
